data_7008540
loop_
_publ_author_name
'Imaz, Inhar'
'Bravic, Georges'
'Sutter, Jean-Pascal'

_publ_section_title
;
 Structural and zeolitic features of a series of heterometallic
 supramolecular porous architectures based on tetrahedral {M(C2O4)4}4-
 primary building units.
;
_journal_issue 16
_journal_name_full 'Dalton transactions (Cambridge, England : 2003)'
_journal_page_first 2681
_journal_page_last 2687
_journal_paper_doi 10.1039/b503964a
_journal_year 2005
_chemical_formula_moiety 'C8 Cd K2 O16 U, 9H2O'
_chemical_formula_sum 'C8 H18 Cd K2 O25 U'
_chemical_formula_weight 942.85
_chemical_name_systematic
;
?
;
_space_group_IT_number 4
_symmetry_cell_setting monoclinic
_symmetry_space_group_name_Hall 'P 2yb'
_symmetry_space_group_name_H-M 'P 1 21 1'
_atom_sites_solution_hydrogens geom
_atom_sites_solution_primary direct
_atom_sites_solution_secondary difmap
_audit_creation_method SHELXL-97
_cell_angle_alpha 90.00
_cell_angle_beta 97.43(2)
_cell_angle_gamma 90.00
_cell_formula_units_Z 2
_cell_length_a 11.473(1)
_cell_length_b 8.968(1)
_cell_length_c 11.524(1)
_cell_measurement_temperature 293(2)
_cell_measurement_theta_max 20
_cell_measurement_theta_min 1
_cell_volume 1175.7(2)
_computing_structure_refinement 'SHELXL-97 (Sheldrick, 1997)'
_diffrn_ambient_temperature 293(2)
_diffrn_measured_fraction_theta_full 0.999
_diffrn_measured_fraction_theta_max 0.999
_diffrn_radiation_monochromator graphite
_diffrn_radiation_source 'fine-focus sealed tube'
_diffrn_radiation_type MoK\a
_diffrn_radiation_wavelength 0.71073
_diffrn_reflns_av_R_equivalents 0.0120
_diffrn_reflns_av_sigmaI/netI 0.0193
_diffrn_reflns_limit_h_max 14
_diffrn_reflns_limit_h_min -14
_diffrn_reflns_limit_k_max 11
_diffrn_reflns_limit_k_min -11
_diffrn_reflns_limit_l_max 14
_diffrn_reflns_limit_l_min -14
_diffrn_reflns_number 8688
_diffrn_reflns_theta_full 26.37
_diffrn_reflns_theta_max 26.37
_diffrn_reflns_theta_min 2.36
_exptl_absorpt_coefficient_mu 8.249
_exptl_absorpt_correction_type empirical
_exptl_absorpt_process_details scalepack
_exptl_crystal_colour green
_exptl_crystal_density_diffrn 2.663
_exptl_crystal_density_method 'not measured'
_exptl_crystal_description prisme
_exptl_crystal_F_000 888
_exptl_crystal_size_max 0.08
_exptl_crystal_size_mid 0.07
_exptl_crystal_size_min 0.06
_refine_diff_density_max 1.458
_refine_diff_density_min -1.361
_refine_diff_density_rms 0.345
_refine_ls_abs_structure_details 'Flack H D (1983), Acta Cryst. A39, 876-881'
_refine_ls_abs_structure_Flack 0.009(4)
_refine_ls_extinction_coef 0.0136(4)
_refine_ls_extinction_expression Fc^*^=kFc[1+0.001xFc^2^\l^3^/sin(2\q)]^-1/4^
_refine_ls_extinction_method SHELXL
_refine_ls_goodness_of_fit_ref 1.207
_refine_ls_hydrogen_treatment mixed
_refine_ls_matrix_type full
_refine_ls_number_parameters 335
_refine_ls_number_reflns 4670
_refine_ls_number_restraints 1
_refine_ls_restrained_S_all 1.207
_refine_ls_R_factor_all 0.0171
_refine_ls_R_factor_gt 0.0160
_refine_ls_shift/su_max 0.001
_refine_ls_shift/su_mean 0.000
_refine_ls_structure_factor_coef Fsqd
_refine_ls_weighting_details 'calc w=1/[\s^2^(Fo^2^)+(0.0421P)^2^+1.3877P] where P=(Fo^2^+2Fc^2^)/3'
_refine_ls_weighting_scheme calc
_refine_ls_wR_factor_gt 0.0449
_refine_ls_wR_factor_ref 0.0642
_reflns_number_gt 4662
_reflns_number_total 4670
_reflns_threshold_expression >2sigma(I)
_cod_data_source_file b503964a.txt
_cod_data_source_block SPA2
_cod_depositor_comments
;
The following automatic conversions were performed:
'_symmetry_cell_setting' value 'Monoclinic' changed to 'monoclinic'
according to '/home/saulius/struct/CIF-dictionaries/cif_core.dic'
dictionary named 'cif_core.dic' version 2.4.1 from 2010-06-29.

Automatic conversion script
Id: cif_fix_enum 1527 2010-12-29 10:47:43Z saulius 
;
_cod_original_cell_volume 1175.8(2)
_cod_original_sg_symbol_H-M P21
_cod_database_code 7008540

loop_
_symmetry_equiv_pos_as_xyz
'x, y, z'
'-x, y+1/2, -z'

loop_
_atom_site_label
_atom_site_type_symbol
_atom_site_fract_x
_atom_site_fract_y
_atom_site_fract_z
_atom_site_U_iso_or_equiv
_atom_site_adp_type
_atom_site_occupancy
_atom_site_symmetry_multiplicity
_atom_site_calc_flag
_atom_site_refinement_flags
_atom_site_disorder_assembly
_atom_site_disorder_group
C1 C 0.5059(4) 0.9789(6) 0.2441(5) 0.0167(10) Uani 1 1 d . . .
C2 C 0.5469(5) 0.8211(7) 0.2119(5) 0.0157(10) Uani 1 1 d . . .
C7 C 0.2348(4) 0.7234(5) 0.0008(4) 0.0155(10) Uani 1 1 d . . .
C8 C 0.2484(4) 0.5625(6) 0.0466(4) 0.0146(10) Uani 1 1 d . . .
C4 C 0.2308(4) 0.7212(6) 0.5498(4) 0.0133(10) Uani 1 1 d . . .
C3 C 0.2455(4) 0.5582(6) 0.5056(4) 0.0158(10) Uani 1 1 d . . .
C5 C 0.0504(4) 0.9725(6) 0.2538(4) 0.0144(9) Uani 1 1 d . . .
C6 C 0.0024(4) 0.8116(6) 0.2479(5) 0.0150(10) Uani 1 1 d . . .
Cd1 Cd 0.77567(3) 1.01888(3) 0.22669(3) 0.01319(10) Uani 1 1 d . . .
K1 K 0.26594(12) 0.2706(3) 0.26966(11) 0.0289(3) Uani 1 1 d . . .
K2 K 0.77800(14) 0.5190(2) 0.21922(14) 0.0282(3) Uani 1 1 d . . .
O1 O 0.5746(3) 1.0836(4) 0.2384(4) 0.0226(8) Uani 1 1 d . . .
O4 O 0.4024(3) 0.9861(4) 0.2725(4) 0.0192(8) Uani 1 1 d . . .
O3 O 0.4681(3) 0.7202(4) 0.2047(4) 0.0211(8) Uani 1 1 d . . .
O2 O 0.6505(3) 0.8026(4) 0.1974(4) 0.0226(9) Uani 1 1 d . . .
O5 O 0.2406(4) 0.4556(5) 0.5754(3) 0.0242(9) Uani 1 1 d . . .
O6 O 0.2154(3) 0.7410(5) 0.6515(3) 0.0215(9) Uani 1 1 d . . .
O13 O 0.2400(4) 0.4597(5) -0.0262(3) 0.0249(9) Uani 1 1 d . . .
O14 O 0.2191(4) 0.7434(5) -0.1060(3) 0.0241(9) Uani 1 1 d . . .
O9 O -0.1048(3) 0.7939(5) 0.2407(4) 0.0262(10) Uani 1 1 d . . .
O10 O -0.0218(3) 1.0758(4) 0.2498(4) 0.0221(8) Uani 1 1 d . . .
O7 O 0.2621(4) 0.5462(4) 0.3992(3) 0.0198(8) Uani 1 1 d . . .
O8 O 0.2380(3) 0.8220(4) 0.4725(3) 0.0184(7) Uani 1 1 d . . .
O12 O 0.1613(3) 0.9853(4) 0.2651(4) 0.0170(8) Uani 1 1 d . . .
O11 O 0.0809(3) 0.7103(4) 0.2542(4) 0.0212(8) Uani 1 1 d . . .
O16 O 0.2398(4) 0.8235(5) 0.0790(3) 0.0219(8) Uani 1 1 d . . .
O15 O 0.2696(4) 0.5491(4) 0.1567(3) 0.0172(8) Uani 1 1 d . . .
O17 O 0.4655(3) 0.7425(7) 0.4392(4) 0.0322(11) Uani 1 1 d . . .
O18 O 0.0802(5) 0.2350(6) 0.4454(5) 0.0524(15) Uani 1 1 d . . .
O19 O 0.0531(5) 0.3156(7) 0.1162(7) 0.0564(16) Uani 1 1 d . . .
O20 O 0.3836(6) 0.2294(7) 0.0681(5) 0.0513(16) Uani 1 1 d . . .
O21 O 0.5058(5) 0.3473(7) 0.3378(4) 0.0408(12) Uani 1 1 d . . .
O22 O 0.5532(5) 0.4768(7) 0.0837(6) 0.0522(15) Uani 1 1 d . . .
O23 O 0.9772(5) 0.5115(7) 0.4026(6) 0.0508(14) Uani 1 1 d . . .
O25 O 0.6876(5) 0.6165(7) 0.4368(5) 0.0477(13) Uani 1 1 d . . .
O24 O 0.9034(5) 0.5570(6) 0.0256(5) 0.0477(14) Uani 1 1 d . . .
U1 U 0.287012(12) 0.76387(4) 0.282797(11) 0.01041(8) Uani 1 1 d . . .
H25A H 0.7026 0.7216 0.4481 0.016 Uiso 1 1 d . . .
H25B H 0.7277 0.5624 0.5018 0.016 Uiso 1 1 d . . .
H17A H 0.5325 0.7129 0.4030 0.016 Uiso 1 1 d . . .
H17B H 0.4498 0.6691 0.4958 0.016 Uiso 1 1 d . . .
H18B H 0.0032 0.2493 0.4052 0.016 Uiso 1 1 d . . .
H18C H 0.0960 0.3074 0.5070 0.016 Uiso 1 1 d . . .
H19A H 0.0026 0.2315 0.1191 0.016 Uiso 1 1 d . . .
H19C H 0.0142 0.4040 0.1394 0.016 Uiso 1 1 d . . .
H20B H 0.4515 0.2930 0.0743 0.016 Uiso 1 1 d . . .
H20C H 0.3313 0.2551 -0.0007 0.016 Uiso 1 1 d . . .
H21B H 0.5107 0.4388 0.3813 0.016 Uiso 1 1 d . . .
H21C H 0.5448 0.3599 0.2692 0.016 Uiso 1 1 d . . .
H22A H 0.5054 0.5620 0.0924 0.016 Uiso 1 1 d . . .
H22C H 0.5644 0.4657 0.0026 0.016 Uiso 1 1 d . . .
H23A H 0.9811 0.6036 0.4441 0.016 Uiso 1 1 d . . .
H23B H 1.0477 0.4972 0.3671 0.016 Uiso 1 1 d . . .
H24A H 0.9282 0.6597 0.0227 0.016 Uiso 1 1 d . . .
H24B H 0.8523 0.5343 -0.0451 0.016 Uiso 1 1 d . . .

loop_
_atom_site_aniso_label
_atom_site_aniso_U_11
_atom_site_aniso_U_22
_atom_site_aniso_U_33
_atom_site_aniso_U_23
_atom_site_aniso_U_13
_atom_site_aniso_U_12
C1 0.011(2) 0.019(2) 0.020(2) 0.002(2) 0.0025(19) -0.0015(19)
C2 0.011(2) 0.022(2) 0.015(2) -0.0027(19) 0.0039(18) -0.0023(19)
C7 0.017(2) 0.018(3) 0.011(2) 0.0005(17) 0.0002(18) -0.0008(17)
C8 0.013(2) 0.016(2) 0.015(2) -0.0001(19) 0.0036(18) 0.0007(18)
C4 0.012(2) 0.016(3) 0.011(2) 0.0006(17) -0.0003(17) 0.0007(16)
C3 0.015(2) 0.019(3) 0.013(2) 0.0023(19) 0.0020(18) -0.0045(18)
C5 0.013(2) 0.017(2) 0.014(2) 0.0001(19) 0.0049(18) 0.0007(19)
C6 0.012(2) 0.015(2) 0.018(2) -0.0020(17) 0.0020(18) -0.0001(17)
Cd1 0.01253(17) 0.01530(18) 0.01197(18) -0.00044(16) 0.00243(13) -0.00063(15)
K1 0.0328(6) 0.0175(6) 0.0363(6) 0.0015(8) 0.0045(5) -0.0029(9)
K2 0.0311(7) 0.0202(6) 0.0329(7) -0.0037(7) 0.0030(6) -0.0014(6)
O1 0.0148(18) 0.0171(18) 0.036(2) 0.0005(17) 0.0044(16) -0.0032(15)
O4 0.0134(17) 0.0163(19) 0.029(2) -0.0001(15) 0.0074(15) 0.0003(14)
O3 0.0175(19) 0.017(2) 0.030(2) -0.0090(15) 0.0088(15) -0.0050(13)
O2 0.0135(16) 0.026(2) 0.029(2) -0.0043(15) 0.0061(15) -0.0003(14)
O5 0.040(3) 0.0200(19) 0.0129(18) 0.0015(15) 0.0025(17) -0.0060(17)
O6 0.0280(18) 0.023(3) 0.0144(15) -0.0021(15) 0.0065(14) 0.0047(16)
O13 0.041(2) 0.0166(18) 0.0163(18) -0.0026(15) 0.0016(17) 0.0014(17)
O14 0.041(2) 0.019(2) 0.0113(15) 0.0033(17) 0.0007(15) 0.0005(19)
O9 0.0133(17) 0.021(3) 0.044(2) -0.0013(18) 0.0027(16) -0.0034(15)
O10 0.0150(18) 0.0149(18) 0.036(2) -0.0001(17) 0.0035(16) 0.0034(14)
O7 0.031(2) 0.0157(19) 0.0129(16) -0.0010(14) 0.0035(16) -0.0005(16)
O8 0.027(2) 0.0159(17) 0.0141(18) 0.0000(14) 0.0072(15) 0.0032(14)
O12 0.0108(16) 0.0137(18) 0.027(2) 0.0012(15) 0.0034(14) -0.0009(14)
O11 0.0119(18) 0.0140(16) 0.037(2) -0.0010(16) 0.0016(16) 0.0011(13)
O16 0.032(2) 0.0175(17) 0.0154(18) -0.0001(14) 0.0006(16) 0.0044(15)
O15 0.026(2) 0.0146(18) 0.0108(16) 0.0006(13) 0.0034(14) -0.0001(15)
O17 0.0203(18) 0.051(3) 0.0239(19) 0.003(2) -0.0024(15) 0.004(2)
O18 0.063(3) 0.029(3) 0.060(3) -0.014(2) -0.012(3) 0.002(2)
O19 0.036(3) 0.048(3) 0.085(5) 0.022(3) 0.010(3) -0.009(2)
O20 0.065(3) 0.049(4) 0.038(3) 0.006(2) -0.005(2) 0.021(3)
O21 0.036(3) 0.052(3) 0.033(3) -0.007(2) 0.000(2) 0.006(2)
O22 0.046(3) 0.044(3) 0.070(4) -0.016(3) 0.018(3) 0.004(3)
O23 0.037(3) 0.040(3) 0.076(4) 0.016(3) 0.011(3) 0.000(2)
O25 0.040(3) 0.045(3) 0.058(3) 0.015(3) 0.009(3) 0.009(2)
O24 0.062(3) 0.044(3) 0.035(3) -0.001(2) -0.004(2) -0.019(3)
U1 0.01004(10) 0.01173(10) 0.00975(10) -0.00019(7) 0.00246(6) -0.00016(7)

loop_
_atom_type_symbol
_atom_type_description
_atom_type_scat_dispersion_real
_atom_type_scat_dispersion_imag
_atom_type_scat_source
C C 0.0033 0.0016 'International Tables Vol C Tables 4.2.6.8 and 6.1.1.4'
Cd Cd -0.8075 1.2024 'International Tables Vol C Tables 4.2.6.8 and 6.1.1.4'
K K 0.2009 0.2494 'International Tables Vol C Tables 4.2.6.8 and 6.1.1.4'
O O 0.0106 0.0060 'International Tables Vol C Tables 4.2.6.8 and 6.1.1.4'
U U -9.6767 9.6646 'International Tables Vol C Tables 4.2.6.8 and 6.1.1.4'
H H 0.0000 0.0000 'International Tables Vol C Tables 4.2.6.8 and 6.1.1.4'

loop_
_geom_angle_atom_site_label_1
_geom_angle_atom_site_label_2
_geom_angle_atom_site_label_3
_geom_angle
_geom_angle_site_symmetry_1
_geom_angle_site_symmetry_3
_geom_angle_publ_flag
O1 C1 O4 126.8(5) . . ?
O1 C1 C2 117.8(4) . . ?
O4 C1 C2 115.4(4) . . ?
O2 C2 O3 125.7(5) . . ?
O2 C2 C1 118.9(5) . . ?
O3 C2 C1 115.4(4) . . ?
O14 C7 O16 126.4(5) . . ?
O14 C7 C8 118.3(5) . . ?
O16 C7 C8 115.3(4) . . ?
O13 C8 O15 126.5(5) . . ?
O13 C8 C7 118.0(4) . . ?
O15 C8 C7 115.5(4) . . ?
O6 C4 O8 126.7(5) . . ?
O6 C4 C3 118.9(4) . . ?
O8 C4 C3 114.4(4) . . ?
O5 C3 O7 126.4(5) . . ?
O5 C3 C4 118.1(4) . . ?
O7 C3 C4 115.4(4) . . ?
O10 C5 O12 126.4(5) . . ?
O10 C5 C6 117.6(4) . . ?
O12 C5 C6 116.0(4) . . ?
O9 C6 O11 127.1(5) . . ?
O9 C6 C5 118.1(4) . . ?
O11 C6 C5 114.7(4) . . ?
O13 Cd1 O10 96.22(15) 2_655 1_655 ?
O13 Cd1 O5 151.72(15) 2_655 2_656 ?
O10 Cd1 O5 98.15(15) 1_655 2_656 ?
O13 Cd1 O1 99.08(15) 2_655 . ?
O10 Cd1 O1 151.76(14) 1_655 . ?
O5 Cd1 O1 78.97(15) 2_656 . ?
O13 Cd1 O2 73.32(14) 2_655 . ?
O10 Cd1 O2 138.56(13) 1_655 . ?
O5 Cd1 O2 79.81(15) 2_656 . ?
O1 Cd1 O2 69.08(13) . . ?
O13 Cd1 O6 138.00(14) 2_655 2_656 ?
O10 Cd1 O6 77.92(13) 1_655 2_656 ?
O5 Cd1 O6 69.22(14) 2_656 2_656 ?
O1 Cd1 O6 74.82(14) . 2_656 ?
O2 Cd1 O6 136.03(13) . 2_656 ?
O13 Cd1 O9 81.34(15) 2_655 1_655 ?
O10 Cd1 O9 68.50(13) 1_655 1_655 ?
O5 Cd1 O9 81.48(15) 2_656 1_655 ?
O1 Cd1 O9 137.28(14) . 1_655 ?
O2 Cd1 O9 70.29(14) . 1_655 ?
O6 Cd1 O9 131.28(14) 2_656 1_655 ?
O13 Cd1 O14 68.46(14) 2_655 2_655 ?
O10 Cd1 O14 77.90(14) 1_655 2_655 ?
O5 Cd1 O14 138.58(14) 2_656 2_655 ?
O1 Cd1 O14 85.85(14) . 2_655 ?
O2 Cd1 O14 129.72(14) . 2_655 ?
O6 Cd1 O14 69.66(13) 2_656 2_655 ?
O9 Cd1 O14 131.57(15) 1_655 2_655 ?
O15 K1 O12 145.66(12) . 1_545 ?
O15 K1 O19 69.57(15) . . ?
O12 K1 O19 77.81(15) 1_545 . ?
O15 K1 O21 80.88(16) . . ?
O12 K1 O21 128.16(16) 1_545 . ?
O19 K1 O21 148.89(18) . . ?
O15 K1 O20 72.68(14) . . ?
O12 K1 O20 96.45(17) 1_545 . ?
O19 K1 O20 88.33(19) . . ?
O21 K1 O20 73.37(16) . . ?
O15 K1 O7 58.87(13) . . ?
O12 K1 O7 138.54(12) 1_545 . ?
O19 K1 O7 97.47(17) . . ?
O21 K1 O7 74.31(15) . . ?
O20 K1 O7 124.79(17) . . ?
O15 K1 O4 136.18(12) . 1_545 ?
O12 K1 O4 56.51(13) 1_545 1_545 ?
O19 K1 O4 122.17(18) . 1_545 ?
O21 K1 O4 73.58(14) . 1_545 ?
O20 K1 O4 66.24(14) . 1_545 ?
O7 K1 O4 140.04(12) . 1_545 ?
O15 K1 O18 116.08(15) . . ?
O12 K1 O18 66.27(13) 1_545 . ?
O19 K1 O18 79.42(17) . . ?
O21 K1 O18 123.99(15) . . ?
O20 K1 O18 160.48(19) . . ?
O7 K1 O18 72.36(13) . . ?
O4 K1 O18 107.71(14) 1_545 . ?
O15 K1 U1 29.25(8) . . ?
O12 K1 U1 157.84(9) 1_545 . ?
O19 K1 U1 85.32(14) . . ?
O21 K1 U1 72.70(13) . . ?
O20 K1 U1 97.31(13) . . ?
O7 K1 U1 29.92(8) . . ?
O4 K1 U1 145.56(9) 1_545 . ?
O18 K1 U1 96.77(11) . . ?
O15 K1 U1 153.61(9) . 1_545 ?
O12 K1 U1 27.97(8) 1_545 1_545 ?
O19 K1 U1 101.51(14) . 1_545 ?
O21 K1 U1 100.77(13) . 1_545 ?
O20 K1 U1 82.50(13) . 1_545 ?
O7 K1 U1 147.21(9) . 1_545 ?
O4 K1 U1 28.69(8) 1_545 1_545 ?
O18 K1 U1 85.11(11) . 1_545 ?
U1 K1 U1 173.15(4) . 1_545 ?
O9 K2 O14 141.59(14) 1_655 2_645 ?
O9 K2 O24 71.12(15) 1_655 . ?
O14 K2 O24 72.56(15) 2_645 . ?
O9 K2 O22 123.54(17) 1_655 . ?
O14 K2 O22 72.11(15) 2_645 . ?
O24 K2 O22 95.74(18) . . ?
O9 K2 O23 68.46(15) 1_655 . ?
O14 K2 O23 105.26(17) 2_645 . ?
O24 K2 O23 98.28(17) . . ?
O22 K2 O23 164.20(19) . . ?
O9 K2 O6 136.90(13) 1_655 2_646 ?
O14 K2 O6 58.60(13) 2_645 2_646 ?
O24 K2 O6 121.80(16) . 2_646 ?
O22 K2 O6 97.37(17) . 2_646 ?
O23 K2 O6 68.96(14) . 2_646 ?
O9 K2 O2 58.16(13) 1_655 . ?
O14 K2 O2 139.75(13) 2_645 . ?
O24 K2 O2 97.30(16) . . ?
O22 K2 O2 70.32(14) . . ?
O23 K2 O2 114.81(16) . . ?
O6 K2 O2 140.36(12) 2_646 . ?
O9 K2 O25 83.23(16) 1_655 . ?
O14 K2 O25 132.97(16) 2_645 . ?
O24 K2 O25 154.23(18) . . ?
O22 K2 O25 96.39(17) . . ?
O23 K2 O25 73.76(17) . . ?
O6 K2 O25 78.94(14) 2_646 . ?
O2 K2 O25 65.85(14) . . ?
C1 O1 Cd1 116.4(3) . . ?
C1 O4 U1 120.6(3) . . ?
C1 O4 K1 123.0(3) . 1_565 ?
U1 O4 K1 114.63(14) . 1_565 ?
C2 O3 U1 120.1(3) . . ?
C2 O2 Cd1 116.1(4) . . ?
C2 O2 K2 125.8(4) . . ?
Cd1 O2 K2 113.88(14) . . ?
C3 O5 Cd1 117.6(4) . 2_646 ?
C4 O6 Cd1 115.8(4) . 2_646 ?
C4 O6 K2 128.4(4) . 2_656 ?
Cd1 O6 K2 114.30(13) 2_646 2_656 ?
C8 O13 Cd1 119.0(3) . 2_645 ?
C7 O14 Cd1 115.8(4) . 2_645 ?
C7 O14 K2 125.8(4) . 2_655 ?
Cd1 O14 K2 117.27(14) 2_645 2_655 ?
C6 O9 Cd1 116.5(3) . 1_455 ?
C6 O9 K2 125.6(3) . 1_455 ?
Cd1 O9 K2 117.60(15) 1_455 1_455 ?
C5 O10 Cd1 119.1(3) . 1_455 ?
C3 O7 U1 120.9(3) . . ?
C3 O7 K1 125.8(3) . . ?
U1 O7 K1 113.27(14) . . ?
C4 O8 U1 121.9(3) . . ?
C5 O12 U1 120.5(3) . . ?
C5 O12 K1 120.2(3) . 1_565 ?
U1 O12 K1 119.27(14) . 1_565 ?
C6 O11 U1 122.9(3) . . ?
C7 O16 U1 121.4(3) . . ?
C8 O15 U1 121.3(3) . . ?
C8 O15 K1 122.3(3) . . ?
U1 O15 K1 115.81(14) . . ?
O8 U1 O11 79.86(14) . . ?
O8 U1 O16 142.92(14) . . ?
O11 U1 O16 79.41(14) . . ?
O8 U1 O3 134.22(14) . . ?
O11 U1 O3 143.44(14) . . ?
O16 U1 O3 76.51(14) . . ?
O8 U1 O4 93.49(14) . . ?
O11 U1 O4 134.44(13) . . ?
O16 U1 O4 79.80(14) . . ?
O3 U1 O4 66.91(13) . . ?
O8 U1 O15 135.88(13) . . ?
O11 U1 O15 75.68(14) . . ?
O16 U1 O15 66.24(13) . . ?
O3 U1 O15 69.60(13) . . ?
O4 U1 O15 129.58(14) . . ?
O8 U1 O7 66.87(13) . . ?
O11 U1 O7 74.18(14) . . ?
O16 U1 O7 134.26(14) . . ?
O3 U1 O7 104.33(14) . . ?
O4 U1 O7 143.70(14) . . ?
O15 U1 O7 71.37(14) . . ?
O8 U1 O12 72.10(13) . . ?
O11 U1 O12 65.82(13) . . ?
O16 U1 O12 71.44(14) . . ?
O3 U1 O12 129.08(13) . . ?
O4 U1 O12 69.24(14) . . ?
O15 U1 O12 126.68(13) . . ?
O7 U1 O12 126.40(13) . . ?
O8 U1 O17 68.41(14) . . ?
O11 U1 O17 140.32(15) . . ?
O16 U1 O17 139.98(14) . . ?
O3 U1 O17 66.32(14) . . ?
O4 U1 O17 72.58(17) . . ?
O15 U1 O17 111.27(16) . . ?
O7 U1 O17 71.82(16) . . ?
O12 U1 O17 121.98(16) . . ?
O8 U1 K1 103.36(10) . . ?
O11 U1 K1 75.30(9) . . ?
O16 U1 K1 100.64(10) . . ?
O3 U1 K1 82.56(9) . . ?
O4 U1 K1 148.62(9) . . ?
O15 U1 K1 34.94(9) . . ?
O7 U1 K1 36.81(9) . . ?
O12 U1 K1 141.09(9) . . ?
O17 U1 K1 89.11(14) . . ?
O8 U1 K1 78.14(10) . 1_565 ?
O11 U1 K1 98.55(9) . 1_565 ?
O16 U1 K1 74.97(10) . 1_565 ?
O3 U1 K1 101.25(9) . 1_565 ?
O4 U1 K1 36.68(9) . 1_565 ?
O15 U1 K1 141.20(9) . 1_565 ?
O7 U1 K1 144.96(9) . 1_565 ?
O12 U1 K1 32.76(9) . 1_565 ?
O17 U1 K1 97.62(14) . 1_565 ?
K1 U1 K1 173.15(4) . 1_565 ?

loop_
_geom_bond_atom_site_label_1
_geom_bond_atom_site_label_2
_geom_bond_distance
_geom_bond_site_symmetry_2
_geom_bond_publ_flag
C1 O1 1.234(6) . ?
C1 O4 1.273(6) . ?
C1 C2 1.551(8) . ?
C2 O2 1.233(7) . ?
C2 O3 1.274(6) . ?
C7 O14 1.234(6) . ?
C7 O16 1.269(6) . ?
C7 C8 1.537(7) . ?
C8 O13 1.241(7) . ?
C8 O15 1.266(6) . ?
C4 O6 1.220(6) . ?
C4 O8 1.279(6) . ?
C4 C3 1.564(7) . ?
C3 O5 1.228(7) . ?
C3 O7 1.270(6) . ?
C5 O10 1.240(6) . ?
C5 O12 1.267(6) . ?
C5 C6 1.543(7) . ?
C6 O9 1.232(7) . ?
C6 O11 1.275(6) . ?
Cd1 O13 2.355(4) 2_655 ?
Cd1 O10 2.361(4) 1_655 ?
Cd1 O5 2.381(4) 2_656 ?
Cd1 O1 2.399(4) . ?
Cd1 O2 2.411(4) . ?
Cd1 O6 2.431(4) 2_656 ?
Cd1 O9 2.433(4) 1_655 ?
Cd1 O14 2.453(5) 2_655 ?
K1 O15 2.820(4) . ?
K1 O12 2.824(5) 1_545 ?
K1 O19 2.852(7) . ?
K1 O21 2.847(5) . ?
K1 O20 2.857(6) . ?
K1 O7 2.891(5) . ?
K1 O4 2.991(5) 1_545 ?
K1 O18 3.140(7) . ?
K1 U1 4.432(3) . ?
K1 U1 4.552(3) 1_545 ?
K2 O9 2.804(5) 1_655 ?
K2 O14 2.797(5) 2_645 ?
K2 O24 2.827(6) . ?
K2 O22 2.862(7) . ?
K2 O23 2.906(6) . ?
K2 O6 2.900(5) 2_646 ?
K2 O2 2.929(5) . ?
K2 O25 2.966(7) . ?
O4 U1 2.404(4) . ?
O4 K1 2.991(5) 1_565 ?
O3 U1 2.401(4) . ?
O5 Cd1 2.381(4) 2_646 ?
O6 Cd1 2.431(4) 2_646 ?
O6 K2 2.900(5) 2_656 ?
O13 Cd1 2.355(4) 2_645 ?
O14 Cd1 2.453(5) 2_645 ?
O14 K2 2.797(5) 2_655 ?
O9 Cd1 2.433(4) 1_455 ?
O9 K2 2.804(5) 1_455 ?
O10 Cd1 2.361(4) 1_455 ?
O7 U1 2.406(4) . ?
O8 U1 2.384(4) . ?
O12 U1 2.448(4) . ?
O12 K1 2.824(5) 1_565 ?
O11 U1 2.394(4) . ?
O16 U1 2.401(4) . ?
O15 U1 2.406(4) . ?
O17 U1 2.554(4) . ?
U1 K1 4.552(3) 1_565 ?
